data_4513032
loop_
_publ_author_name
'Guo, Fang'
'Wang, Xu'
'Guan, Hong-yu'
'Yu, Hai-bin'
'Li, Lei'
'Chen, Shan-shan'
'Famulari, Antonino'
'Mart\'i-Rujas, Javier'

_publ_section_title
;
 Tuning the Inclusion Properties and Solid-State Reactivity of Second
 Sphere Adducts Using Conformationally Flexible Bidentate Ligands
;
_journal_issue 6
_journal_name_full 'Crystal Growth &amp; Design'
_journal_page_first 2842
_journal_paper_doi 10.1021/acs.cgd.5b00272
_journal_volume 15
_journal_year 2015
_chemical_formula_sum 'C36 H41 Cl4 Hg N2 O2.5'
_chemical_formula_weight 884.10
_chemical_name_systematic
; 
 ? 
;
_space_group_IT_number 14
_symmetry_cell_setting monoclinic
_symmetry_space_group_name_Hall '-P 2yn'
_symmetry_space_group_name_H-M 'P 1 21/n 1'
_atom_sites_solution_hydrogens geom
_atom_sites_solution_primary direct
_atom_sites_solution_secondary difmap
_audit_creation_method SHELXL-97
_cell_angle_alpha 90.00
_cell_angle_beta 91.23(3)
_cell_angle_gamma 90.00
_cell_formula_units_Z 4
_cell_length_a 13.235(3)
_cell_length_b 9.5300(19)
_cell_length_c 30.364(6)
_cell_measurement_temperature 100(2)
_cell_volume 3828.9(14)
_computing_structure_refinement 'SHELXL-97 (Sheldrick, 2008)'
_computing_structure_solution 'SHELXS-97 (Sheldrick, 2008)'
_diffrn_ambient_temperature 100(2)
_diffrn_measured_fraction_theta_full 0.990
_diffrn_measured_fraction_theta_max 0.990
_diffrn_radiation_monochromator graphite
_diffrn_radiation_source 'fine-focus sealed tube'
_diffrn_radiation_type MoK\a
_diffrn_radiation_wavelength 0.71073
_diffrn_reflns_av_R_equivalents 0.0605
_diffrn_reflns_av_sigmaI/netI 0.0403
_diffrn_reflns_limit_h_max 15
_diffrn_reflns_limit_h_min -15
_diffrn_reflns_limit_k_max 11
_diffrn_reflns_limit_k_min -9
_diffrn_reflns_limit_l_max 35
_diffrn_reflns_limit_l_min -35
_diffrn_reflns_number 36458
_diffrn_reflns_theta_full 24.92
_diffrn_reflns_theta_max 24.92
_diffrn_reflns_theta_min 1.34
_exptl_absorpt_coefficient_mu 4.333
_exptl_absorpt_correction_T_max 0.8458
_exptl_absorpt_correction_T_min 0.5440
_exptl_absorpt_correction_type multi-scan
_exptl_crystal_colour Colorless
_exptl_crystal_density_diffrn 1.534
_exptl_crystal_density_method 'not measured'
_exptl_crystal_description Needle
_exptl_crystal_F_000 1756
_exptl_crystal_size_max 0.16
_exptl_crystal_size_mid 0.05
_exptl_crystal_size_min 0.04
_refine_diff_density_max 3.943
_refine_diff_density_min -1.998
_refine_diff_density_rms 0.158
_refine_ls_extinction_method none
_refine_ls_goodness_of_fit_ref 1.040
_refine_ls_hydrogen_treatment mixed
_refine_ls_matrix_type full
_refine_ls_number_parameters 437
_refine_ls_number_reflns 6630
_refine_ls_number_restraints 2
_refine_ls_restrained_S_all 1.045
_refine_ls_R_factor_all 0.0657
_refine_ls_R_factor_gt 0.0566
_refine_ls_shift/su_max 11.250
_refine_ls_shift/su_mean 0.128
_refine_ls_structure_factor_coef Fsqd
_refine_ls_weighting_details 'calc w=1/[\s^2^(Fo^2^)+(0.0426P)^2^+55.9708P] where P=(Fo^2^+2Fc^2^)/3'
_refine_ls_weighting_scheme calc
_refine_ls_wR_factor_gt 0.1330
_refine_ls_wR_factor_ref 0.1390
_reflns_number_gt 5720
_reflns_number_total 6630
_reflns_threshold_expression >2sigma(I)
_cod_data_source_file cg5b00272_si_003.cif
_cod_data_source_block 8_EtOH_H2O_final
_cod_depositor_comments
;
The following automatic conversions were performed:

'_symmetry_cell_setting' value 'Monoclinic' changed to 'monoclinic'
according to
/usr/data/users/saulius/crontab/automatic-downloads/rss-feeds/ACS/lib/dictionaries/cif_core.dic
dictionary named 'cif_core.dic' version 2.4.2 from 2011-04-26.

'_exptl_absorpt_correction_type' value 'Multi-scan' changed to
'multi-scan' according to
/usr/data/users/saulius/crontab/automatic-downloads/rss-feeds/ACS/lib/dictionaries/cif_core.dic
dictionary named 'cif_core.dic' version 2.4.2 from 2011-04-26.

Automatic conversion script
Id: cif_fix_values 3271 2015-04-21 07:52:19Z andrius 

 Adding full bibliography for 4513032--4513033.cif.
;
_cod_original_cell_volume 3828.9(13)
_cod_original_sg_symbol_H-M P21/n
_cod_original_formula_sum 'C36 H41 Cl4 Hg N2 O2.50'
_cod_database_code 4513032

loop_
_symmetry_equiv_pos_as_xyz
'x, y, z'
'-x+1/2, y+1/2, -z+1/2'
'-x, -y, -z'
'x-1/2, -y-1/2, z-1/2'

loop_
_atom_site_label
_atom_site_type_symbol
_atom_site_fract_x
_atom_site_fract_y
_atom_site_fract_z
_atom_site_U_iso_or_equiv
_atom_site_adp_type
_atom_site_occupancy
_atom_site_symmetry_multiplicity
_atom_site_calc_flag
_atom_site_refinement_flags
Hg1 Hg 0.06702(3) 0.16961(3) 0.357205(11) 0.03592(13) Uani 1 1 d .
Cl1 Cl 0.05830(14) 0.03042(18) 0.28888(6) 0.0263(4) Uani 1 1 d .
Cl2 Cl 0.22644(17) 0.2993(3) 0.35829(14) 0.0843(13) Uani 1 1 d .
Cl3 Cl -0.08935(13) 0.3193(2) 0.35433(6) 0.0288(4) Uani 1 1 d .
Cl4 Cl 0.0557(6) 0.0385(3) 0.42712(11) 0.173(4) Uani 1.000(14) 1 d .
C100 C 0.2612(5) 0.6580(8) 0.3348(2) 0.0211(15) Uani 1 1 d .
H10A H 0.2839 0.6055 0.3614 0.025 Uiso 1 1 calc R
H10B H 0.2521 0.5898 0.3104 0.025 Uiso 1 1 calc R
O3S O 0.6285(17) 0.462(2) 0.0266(6) 0.115(10) Uani 0.59(3) 1 d P
N2 N -0.0861(4) 0.6237(8) 0.3985(2) 0.0220(13) Uani 1 1 d .
O2S O 0.6771(6) 0.0255(8) 0.4342(2) 0.056(2) Uani 1 1 d .
H2S H 0.6834 -0.0564 0.4245 0.083 Uiso 1 1 calc R
C1 C -0.2511(11) 0.395(6) 0.5304(4) 0.121(18) Uani 1.00(10) 1 d .
H1 H -0.2978 0.3491 0.5489 0.145 Uiso 1 1 calc R
C2 C -0.2372(14) 0.533(5) 0.5344(5) 0.093(13) Uani 1.00(10) 1 d .
H6 H -0.2703 0.5842 0.5568 0.111 Uiso 1 1 calc R
C3 C -0.1756(7) 0.6009(15) 0.5063(3) 0.058(3) Uani 1 1 d .
H7 H -0.1695 0.7000 0.5085 0.070 Uiso 1 1 calc R
C4 C -0.1215(6) 0.5314(11) 0.4748(3) 0.036(2) Uani 1 1 d .
C5 C -0.0508(6) 0.6100(10) 0.4463(2) 0.0313(18) Uani 1 1 d .
H9 H 0.0156 0.5621 0.4472 0.038 Uiso 1 1 calc R
H8 H -0.0410 0.7052 0.4587 0.038 Uiso 1 1 calc R
C6 C -0.0106(5) 0.7048(7) 0.3723(2) 0.0215(15) Uani 1 1 d .
H17 H 0.0036 0.7948 0.3875 0.026 Uiso 1 1 calc R
H18 H -0.0412 0.7269 0.3431 0.026 Uiso 1 1 calc R
C7 C 0.0881(5) 0.6290(8) 0.3657(2) 0.0242(16) Uani 1 1 d .
H19 H 0.0767 0.5451 0.3470 0.029 Uiso 1 1 calc R
H20 H 0.1166 0.5978 0.3945 0.029 Uiso 1 1 calc R
C8 C 0.1614(5) 0.7278(8) 0.3437(3) 0.0258(16) Uani 1 1 d .
H22 H 0.1310 0.7612 0.3155 0.031 Uiso 1 1 calc R
H21 H 0.1731 0.8105 0.3628 0.031 Uiso 1 1 calc R
N1 N 0.3412(4) 0.7625(6) 0.32285(19) 0.0197(12) Uani 1 1 d .
H29 H 0.3414 0.8333 0.3439 0.024 Uiso 1 1 calc R
C10 C 0.4448(5) 0.6951(8) 0.3239(2) 0.0228(15) Uani 1 1 d .
H28 H 0.4447 0.6163 0.3026 0.027 Uiso 1 1 calc R
H27 H 0.4948 0.7649 0.3139 0.027 Uiso 1 1 calc R
C11 C 0.4783(5) 0.6409(8) 0.3680(2) 0.0214(15) Uani 1 1 d .
C12 C 0.4697(6) 0.4996(9) 0.3777(3) 0.0335(19) Uani 1 1 d .
H23 H 0.4375 0.4388 0.3569 0.040 Uiso 1 1 calc R
C13 C 0.5074(6) 0.4451(12) 0.4171(4) 0.051(3) Uani 1 1 d .
H24 H 0.5024 0.3474 0.4231 0.061 Uiso 1 1 calc R
C14 C 0.5514(7) 0.5324(15) 0.4472(3) 0.057(3) Uani 1 1 d .
H2 H 0.5772 0.4956 0.4743 0.069 Uiso 1 1 calc R
C15 C 0.5104(6) 1.1820(8) 0.2539(3) 0.0279(17) Uani 1 1 d .
H3 H 0.5529 1.2605 0.2488 0.033 Uiso 1 1 calc R
C16 C 0.5368(5) 1.0521(8) 0.2387(2) 0.0229(15) Uani 1 1 d .
H35 H 0.5978 1.0408 0.2232 0.027 Uiso 1 1 calc R
C17 C 0.4756(5) 0.9370(8) 0.2459(2) 0.0209(15) Uani 1 1 d .
H34 H 0.4942 0.8476 0.2348 0.025 Uiso 1 1 calc R
C18 C 0.3867(5) 0.9518(8) 0.2694(2) 0.0195(14) Uani 1 1 d .
C19 C 0.3193(5) 0.8297(8) 0.2783(2) 0.0217(15) Uani 1 1 d .
H30 H 0.3279 0.7585 0.2549 0.026 Uiso 1 1 calc R
H31 H 0.2480 0.8614 0.2770 0.026 Uiso 1 1 calc R
C20 C -0.1974(12) 0.3154(19) 0.4990(4) 0.098(8) Uani 1.00(5) 1 d .
H5 H -0.2054 0.2166 0.4969 0.117 Uiso 1 1 calc R
C21 C -0.1314(7) 0.3886(12) 0.4710(3) 0.050(3) Uani 1 1 d .
H4 H -0.0941 0.3389 0.4497 0.060 Uiso 1 1 calc R
C22 C -0.1900(6) 0.6907(9) 0.3952(3) 0.0298(17) Uani 1 1 d .
H11 H -0.2352 0.6437 0.4162 0.036 Uiso 1 1 calc R
H10 H -0.1846 0.7906 0.4038 0.036 Uiso 1 1 calc R
C23 C -0.2359(5) 0.6812(8) 0.3498(2) 0.0237(16) Uani 1 1 d .
C24 C -0.2850(5) 0.5592(8) 0.3366(3) 0.0272(17) Uani 1 1 d .
H12 H -0.2882 0.4816 0.3561 0.033 Uiso 1 1 calc R
C25 C -0.3291(5) 0.5501(10) 0.2952(3) 0.038(2) Uani 1 1 d .
H16 H -0.3632 0.4664 0.2866 0.045 Uiso 1 1 calc R
C26 C -0.3246(6) 0.6594(12) 0.2663(3) 0.043(2) Uani 1 1 d .
H15 H -0.3543 0.6509 0.2376 0.051 Uiso 1 1 calc R
C27 C -0.2773(6) 0.7810(11) 0.2786(3) 0.043(2) Uani 1 1 d .
H13 H -0.2747 0.8576 0.2587 0.052 Uiso 1 1 calc R
C28 C -0.2329(5) 0.7930(9) 0.3205(3) 0.0316(18) Uani 1 1 d .
H14 H -0.2004 0.8780 0.3290 0.038 Uiso 1 1 calc R
C29 C 0.5229(6) 0.7297(10) 0.3990(3) 0.036(2) Uani 1 1 d .
H26 H 0.5289 0.8272 0.3931 0.043 Uiso 1 1 calc R
C30 C 0.5589(7) 0.6736(15) 0.4389(3) 0.056(3) Uani 1 1 d .
H25 H 0.5888 0.7338 0.4604 0.068 Uiso 1 1 calc R
C31 C 0.3603(5) 1.0845(8) 0.2844(2) 0.0242(16) Uani 1 1 d .
H33 H 0.2996 1.0962 0.3001 0.029 Uiso 1 1 calc R
C32 C 0.4207(6) 1.1991(8) 0.2768(3) 0.0283(17) Uani 1 1 d .
H32 H 0.4017 1.2892 0.2871 0.034 Uiso 1 1 calc R
C33 C 0.3892(10) 0.0645(13) 0.4579(3) 0.065(3) Uani 1 1 d .
O4S O 0.3307(6) -0.0266(9) 0.3876(2) 0.063(2) Uani 1 1 d .
C36 C 0.7011(12) 0.1309(15) 0.3979(3) 0.081(4) Uani 1 1 d D
H44 H 0.7736 0.1179 0.3916 0.097 Uiso 1 1 calc R
H41 H 0.6951 0.2249 0.4115 0.097 Uiso 1 1 calc R
C37 C 0.6446(5) 0.1415(6) 0.35099(19) 0.033(2) Uani 1.00(3) 1 d D
H43 H 0.6393 0.0477 0.3379 0.049 Uiso 1 1 calc R
H40 H 0.6830 0.2029 0.3316 0.049 Uiso 1 1 calc R
H42 H 0.5767 0.1802 0.3547 0.049 Uiso 1 1 calc R
C102 C 0.3219(12) -0.0314(16) 0.4299(5) 0.026(3) Uani 0.47 1 d P
C103 C 0.3816(16) 0.054(2) 0.4063(7) 0.053(8) Uani 0.51(4) 1 d P
H101 H -0.092(6) 0.548(9) 0.390(3) 0.01(2) Uiso 1 1 d .

loop_
_atom_site_aniso_label
_atom_site_aniso_U_11
_atom_site_aniso_U_22
_atom_site_aniso_U_33
_atom_site_aniso_U_23
_atom_site_aniso_U_13
_atom_site_aniso_U_12
Hg1 0.0380(2) 0.02980(19) 0.0396(2) -0.00816(14) -0.00727(13) 0.00677(14)
Cl1 0.0353(10) 0.0184(9) 0.0250(9) -0.0016(7) -0.0060(7) 0.0077(7)
Cl2 0.0230(11) 0.0604(18) 0.170(3) -0.082(2) 0.0040(15) -0.0009(11)
Cl3 0.0215(9) 0.0263(9) 0.0390(10) -0.0044(8) 0.0091(7) 0.0022(7)
Cl4 0.441(11) 0.0327(19) 0.043(2) 0.0094(13) -0.058(3) -0.017(3)
C100 0.014(3) 0.024(4) 0.025(4) 0.004(3) 0.000(3) 0.002(3)
O3S 0.17(2) 0.106(16) 0.069(12) 0.029(10) -0.035(12) -0.042(14)
N2 0.013(3) 0.026(4) 0.027(3) -0.004(3) 0.000(2) 0.004(3)
O2S 0.065(5) 0.059(5) 0.042(4) 0.023(3) -0.019(3) -0.043(4)
C1 0.045(8) 0.30(5) 0.021(7) 0.031(12) -0.008(5) -0.049(13)
C2 0.034(8) 0.21(4) 0.038(7) 0.021(11) -0.001(5) 0.026(12)
C3 0.040(5) 0.108(10) 0.028(5) 0.017(5) 0.004(4) 0.034(6)
C4 0.020(4) 0.068(7) 0.020(4) 0.003(4) -0.003(3) 0.001(4)
C5 0.025(4) 0.046(5) 0.023(4) 0.000(4) -0.003(3) -0.005(4)
C6 0.017(3) 0.018(4) 0.029(4) -0.001(3) 0.002(3) 0.002(3)
C7 0.016(3) 0.030(4) 0.026(4) 0.005(3) -0.001(3) 0.006(3)
C8 0.013(3) 0.029(4) 0.035(4) 0.008(3) 0.004(3) 0.002(3)
N1 0.017(3) 0.021(3) 0.022(3) 0.001(2) -0.002(2) 0.001(2)
C10 0.011(3) 0.033(4) 0.025(4) 0.001(3) 0.001(3) 0.004(3)
C11 0.009(3) 0.036(4) 0.019(3) 0.000(3) 0.002(3) 0.004(3)
C12 0.017(4) 0.039(5) 0.044(5) 0.009(4) 0.000(3) 0.004(3)
C13 0.021(4) 0.069(7) 0.064(7) 0.036(6) 0.003(4) 0.006(4)
C14 0.023(5) 0.116(11) 0.033(5) 0.028(6) 0.005(4) 0.017(6)
C15 0.024(4) 0.029(4) 0.030(4) 0.002(3) -0.005(3) -0.009(3)
C16 0.012(3) 0.030(4) 0.027(4) 0.003(3) 0.000(3) 0.000(3)
C17 0.016(3) 0.028(4) 0.020(3) 0.001(3) 0.000(3) 0.004(3)
C18 0.016(3) 0.024(4) 0.018(3) 0.001(3) -0.004(3) 0.000(3)
C19 0.018(3) 0.028(4) 0.019(3) 0.004(3) -0.002(3) 0.000(3)
C20 0.108(13) 0.141(16) 0.042(8) 0.021(8) -0.030(8) -0.079(11)
C21 0.049(6) 0.082(8) 0.019(4) 0.000(4) -0.003(4) -0.030(5)
C22 0.018(4) 0.039(5) 0.032(4) -0.004(3) 0.001(3) 0.008(3)
C23 0.009(3) 0.032(4) 0.030(4) -0.001(3) 0.003(3) 0.008(3)
C24 0.009(3) 0.031(4) 0.041(4) -0.002(3) 0.003(3) 0.006(3)
C25 0.011(3) 0.053(6) 0.049(5) -0.018(4) 0.000(3) 0.005(4)
C26 0.014(4) 0.086(8) 0.027(4) -0.002(5) 0.001(3) 0.018(4)
C27 0.019(4) 0.060(6) 0.051(6) 0.032(5) 0.005(4) 0.013(4)
C28 0.013(3) 0.031(4) 0.050(5) 0.009(4) 0.000(3) 0.005(3)
C29 0.020(4) 0.051(5) 0.037(5) -0.015(4) -0.004(3) 0.008(4)
C30 0.022(4) 0.115(11) 0.032(5) -0.028(6) -0.004(4) 0.013(5)
C31 0.017(3) 0.029(4) 0.028(4) -0.005(3) 0.004(3) 0.003(3)
C32 0.032(4) 0.023(4) 0.029(4) -0.008(3) 0.001(3) 0.000(3)
C33 0.091(9) 0.065(7) 0.037(5) -0.011(5) -0.021(6) -0.007(7)
O4S 0.061(5) 0.079(6) 0.048(4) -0.040(4) -0.026(4) 0.039(4)
C36 0.115(11) 0.074(9) 0.054(7) -0.005(6) -0.013(7) -0.016(8)
C37 0.031(3) 0.032(4) 0.034(3) -0.011(2) -0.015(2) -0.004(2)
C102 0.034(9) 0.018(8) 0.026(8) 0.001(6) 0.006(7) 0.000(7)
C103 0.057(14) 0.059(15) 0.043(13) 0.009(10) -0.007(10) 0.020(11)

loop_
_atom_type_symbol
_atom_type_description
_atom_type_scat_dispersion_real
_atom_type_scat_dispersion_imag
_atom_type_scat_source
C C 0.0033 0.0016 'International Tables Vol C Tables 4.2.6.8 and 6.1.1.4'
H H 0.0000 0.0000 'International Tables Vol C Tables 4.2.6.8 and 6.1.1.4'
N N 0.0061 0.0033 'International Tables Vol C Tables 4.2.6.8 and 6.1.1.4'
O O 0.0106 0.0060 'International Tables Vol C Tables 4.2.6.8 and 6.1.1.4'
Cl Cl 0.1484 0.1585 'International Tables Vol C Tables 4.2.6.8 and 6.1.1.4'
Hg Hg -2.3894 9.2266 'International Tables Vol C Tables 4.2.6.8 and 6.1.1.4'

loop_
_geom_angle_atom_site_label_1
_geom_angle_atom_site_label_2
_geom_angle_atom_site_label_3
_geom_angle
Cl2 Hg1 Cl1 107.96(9)
Cl2 Hg1 Cl4 108.2(2)
Cl1 Hg1 Cl4 116.66(9)
Cl2 Hg1 Cl3 115.03(8)
Cl1 Hg1 Cl3 104.64(7)
Cl4 Hg1 Cl3 104.58(19)
N1 C100 C8 112.0(6)
N1 C100 H10A 109.2
C8 C100 H10A 109.3
N1 C100 H10B 109.2
C8 C100 H10B 109.2
H10A C100 H10B 107.9
C6 N2 C22 111.1(6)
C6 N2 C5 110.8(6)
C22 N2 C5 111.0(6)
C6 N2 H101 112(6)
C22 N2 H101 107(6)
C5 N2 H101 105(6)
C36 O2S H2S 109.7
C2 C1 C20 121.2(18)
C2 C1 H1 119.5
C20 C1 H1 119.3
C1 C2 C3 119.7(18)
C1 C2 H6 120.1
C3 C2 H6 120.2
C2 C3 C4 123(2)
C2 C3 H7 118.7
C4 C3 H7 118.7
C21 C4 C3 118.9(10)
C21 C4 C5 120.8(8)
C3 C4 C5 120.3(10)
C4 C5 N2 114.4(6)
C4 C5 H9 108.7
N2 C5 H9 108.7
C4 C5 H8 108.6
N2 C5 H8 108.6
H9 C5 H8 107.6
N2 C6 C7 114.3(6)
N2 C6 H17 108.7
C7 C6 H17 108.7
N2 C6 H18 108.7
C7 C6 H18 108.7
H17 C6 H18 107.6
C6 C7 C8 109.0(6)
C6 C7 H19 109.9
C8 C7 H19 109.9
C6 C7 H20 109.9
C8 C7 H20 109.9
H19 C7 H20 108.3
C100 C8 C7 112.0(6)
C100 C8 H22 109.2
C7 C8 H22 109.2
C100 C8 H21 109.2
C7 C8 H21 109.2
H22 C8 H21 107.9
C100 N1 C10 110.8(5)
C100 N1 C19 111.8(5)
C10 N1 C19 110.7(5)
C100 N1 H29 107.7
C10 N1 H29 107.8
C19 N1 H29 107.8
C11 C10 N1 114.6(6)
C11 C10 H28 108.6
N1 C10 H28 108.6
C11 C10 H27 108.6
N1 C10 H27 108.6
H28 C10 H27 107.6
C12 C11 C29 119.2(8)
C12 C11 C10 120.1(7)
C29 C11 C10 120.7(7)
C11 C12 C13 121.1(9)
C11 C12 H23 119.5
C13 C12 H23 119.4
C14 C13 C12 119.4(10)
C14 C13 H24 120.3
C12 C13 H24 120.3
C13 C14 C30 120.6(9)
C13 C14 H2 119.7
C30 C14 H2 119.7
C16 C15 C32 119.8(7)
C16 C15 H3 120.1
C32 C15 H3 120.1
C15 C16 C17 120.7(7)
C15 C16 H35 119.7
C17 C16 H35 119.6
C16 C17 C18 120.2(7)
C16 C17 H34 119.9
C18 C17 H34 119.9
C31 C18 C17 118.6(7)
C31 C18 C19 119.6(6)
C17 C18 C19 121.8(7)
C18 C19 N1 112.6(5)
C18 C19 H30 109.1
N1 C19 H30 109.1
C18 C19 H31 109.1
N1 C19 H31 109.1
H30 C19 H31 107.8
C21 C20 C1 118(2)
C21 C20 H5 121.1
C1 C20 H5 121.3
C4 C21 C20 119.9(12)
C4 C21 H4 120.0
C20 C21 H4 120.0
C23 C22 N2 112.6(6)
C23 C22 H11 109.1
N2 C22 H11 109.1
C23 C22 H10 109.1
N2 C22 H10 109.1
H11 C22 H10 107.8
C24 C23 C28 118.5(7)
C24 C23 C22 119.7(7)
C28 C23 C22 121.8(7)
C25 C24 C23 120.2(8)
C25 C24 H12 119.9
C23 C24 H12 119.9
C26 C25 C24 121.1(9)
C26 C25 H16 119.5
C24 C25 H16 119.4
C25 C26 C27 119.7(8)
C25 C26 H15 120.1
C27 C26 H15 120.2
C26 C27 C28 120.2(8)
C26 C27 H13 119.9
C28 C27 H13 119.9
C23 C28 C27 120.2(8)
C23 C28 H14 119.9
C27 C28 H14 119.9
C11 C29 C30 119.1(10)
C11 C29 H26 120.5
C30 C29 H26 120.5
C14 C30 C29 120.6(10)
C14 C30 H25 119.7
C29 C30 H25 119.7
C32 C31 C18 121.1(7)
C32 C31 H33 119.5
C18 C31 H33 119.5
C31 C32 C15 119.6(7)
C31 C32 H32 120.2
C15 C32 H32 120.2
C102 C33 C103 51.8(11)
C103 O4S C102 66.4(13)
O2S C36 C37 125.7(9)
O2S C36 H44 105.8
C37 C36 H44 105.7
O2S C36 H41 106.1
C37 C36 H41 106.0
H44 C36 H41 106.3
C36 C37 H43 109.5
C36 C37 H40 109.7
H43 C37 H40 109.5
C36 C37 H42 109.3
H43 C37 H42 109.5
H40 C37 H42 109.5
O4S C102 C103 52.1(11)
O4S C102 C33 117.9(13)
C103 C102 C33 65.9(13)
O4S C103 C102 61.4(14)
O4S C103 C33 123.6(18)
C102 C103 C33 62.3(12)

loop_
_geom_bond_atom_site_label_1
_geom_bond_atom_site_label_2
_geom_bond_distance
Hg1 Cl2 2.445(3)
Hg1 Cl1 2.4631(18)
Hg1 Cl4 2.471(3)
Hg1 Cl3 2.5136(18)
C100 N1 1.504(9)
C100 C8 1.508(9)
C100 H10A 0.9900
C100 H10B 0.9900
N2 C6 1.504(9)
N2 C22 1.518(9)
N2 C5 1.520(9)
N2 H101 0.77(8)
O2S C36 1.531(14)
O2S H2S 0.8400
C1 C2 1.34(3)
C1 C20 1.42(4)
C1 H1 0.9500
C2 C3 1.35(3)
C2 H6 0.9500
C3 C4 1.379(13)
C3 H7 0.9500
C4 C21 1.372(15)
C4 C5 1.489(11)
C5 H9 0.9900
C5 H8 0.9900
C6 C7 1.510(9)
C6 H17 0.9900
C6 H18 0.9900
C7 C8 1.517(10)
C7 H19 0.9900
C7 H20 0.9900
C8 H22 0.9900
C8 H21 0.9900
N1 C10 1.514(8)
N1 C19 1.520(9)
N1 H29 0.9300
C10 C11 1.495(10)
C10 H28 0.9900
C10 H27 0.9900
C11 C12 1.383(12)
C11 C29 1.386(11)
C12 C13 1.390(12)
C12 H23 0.9500
C13 C14 1.357(17)
C13 H24 0.9500
C14 C30 1.373(17)
C14 H2 0.9500
C15 C16 1.369(11)
C15 C32 1.400(11)
C15 H3 0.9500
C16 C17 1.383(10)
C16 H35 0.9500
C17 C18 1.397(10)
C17 H34 0.9500
C18 C31 1.392(10)
C18 C19 1.494(10)
C19 H30 0.9900
C19 H31 0.9900
C20 C21 1.415(16)
C20 H5 0.9500
C21 H4 0.9500
C22 C23 1.498(11)
C22 H11 0.9900
C22 H10 0.9900
C23 C24 1.388(11)
C23 C28 1.389(11)
C24 C25 1.376(12)
C24 H12 0.9500
C25 C26 1.364(14)
C25 H16 0.9500
C26 C27 1.366(15)
C26 H15 0.9500
C27 C28 1.393(13)
C27 H13 0.9500
C28 H14 0.9500
C29 C30 1.398(14)
C29 H26 0.9500
C30 H25 0.9500
C31 C32 1.376(11)
C31 H33 0.9500
C32 H32 0.9500
C33 C102 1.521(19)
C33 C103 1.57(2)
O4S C103 1.16(2)
O4S C102 1.295(17)
C36 C37 1.598(10)
C36 H44 0.9900
C36 H41 0.9900
C37 H43 0.9800
C37 H40 0.9800
C37 H42 0.9800
C102 C103 1.35(3)

loop_
_geom_torsion_atom_site_label_1
_geom_torsion_atom_site_label_2
_geom_torsion_atom_site_label_3
_geom_torsion_atom_site_label_4
_geom_torsion
C20 C1 C2 C3 4(3)
C1 C2 C3 C4 -4(2)
C2 C3 C4 C21 1.1(15)
C2 C3 C4 C5 -176.8(10)
C21 C4 C5 N2 72.7(10)
C3 C4 C5 N2 -109.4(9)
C6 N2 C5 C4 179.8(7)
C22 N2 C5 C4 55.8(10)
C22 N2 C6 C7 -167.4(6)
C5 N2 C6 C7 68.8(8)
N2 C6 C7 C8 -173.4(6)
N1 C100 C8 C7 -166.9(6)
C6 C7 C8 C100 -178.4(6)
C8 C100 N1 C10 167.6(6)
C8 C100 N1 C19 -68.3(8)
C100 N1 C10 C11 -62.2(8)
C19 N1 C10 C11 173.1(6)
N1 C10 C11 C12 99.5(8)
N1 C10 C11 C29 -83.7(8)
C29 C11 C12 C13 -1.8(11)
C10 C11 C12 C13 175.0(7)
C11 C12 C13 C14 1.5(13)
C12 C13 C14 C30 0.0(14)
C32 C15 C16 C17 0.0(11)
C15 C16 C17 C18 -1.1(11)
C16 C17 C18 C31 1.5(10)
C16 C17 C18 C19 -179.3(6)
C31 C18 C19 N1 -86.1(8)
C17 C18 C19 N1 94.6(8)
C100 N1 C19 C18 169.5(6)
C10 N1 C19 C18 -66.4(8)
C2 C1 C20 C21 -2(2)
C3 C4 C21 C20 0.7(14)
C5 C4 C21 C20 178.6(9)
C1 C20 C21 C4 -0.1(17)
C6 N2 C22 C23 67.2(8)
C5 N2 C22 C23 -169.1(7)
N2 C22 C23 C24 82.4(8)
N2 C22 C23 C28 -99.1(8)
C28 C23 C24 C25 0.3(10)
C22 C23 C24 C25 178.8(7)
C23 C24 C25 C26 0.8(11)
C24 C25 C26 C27 -1.2(12)
C25 C26 C27 C28 0.7(12)
C24 C23 C28 C27 -0.8(11)
C22 C23 C28 C27 -179.3(7)
C26 C27 C28 C23 0.3(12)
C12 C11 C29 C30 0.7(11)
C10 C11 C29 C30 -176.1(7)
C13 C14 C30 C29 -1.1(14)
C11 C29 C30 C14 0.8(13)
C17 C18 C31 C32 -0.8(11)
C19 C18 C31 C32 180.0(7)
C18 C31 C32 C15 -0.3(12)
C16 C15 C32 C31 0.7(12)
C103 O4S C102 C33 -3.1(15)
C103 C33 C102 O4S 2.7(13)
C102 O4S C103 C33 3.2(15)
C33 C102 C103 O4S 177.0(14)
O4S C102 C103 C33 -177.0(14)
C102 C33 C103 O4S -3.2(15)
